data_4325919
loop_
_publ_author_name
'Dongming Yang'
'Yuqiang Ding'
'Haishun Wu'
'Wenjun Zheng'

_publ_section_title
;
 Synthesis and Structural Characterization of Alkaline-Earth-Metal
 Bis(amido)silane and Lithium Oxobis(aminolato)silane Complexes
;
_journal_name_full 'Inorganic Chemistry'
_journal_page_first 7698
_journal_page_last 7706
_journal_paper_doi 10.1021/ic200748z
_journal_volume 50
_journal_year 2011
_chemical_formula_sum 'C30 H48 N2 O Si Sr'
_chemical_formula_weight 568.41
_chemical_name_systematic
; 
 ? 
;
_space_group_IT_number 14
_symmetry_cell_setting monoclinic
_symmetry_space_group_name_Hall '-P 2ybc'
_symmetry_space_group_name_H-M 'P 1 21/c 1'
_atom_sites_solution_hydrogens geom
_atom_sites_solution_primary direct
_atom_sites_solution_secondary difmap
_audit_creation_method SHELXL-97
_cell_angle_alpha 90.00
_cell_angle_beta 91.455(4)
_cell_angle_gamma 90.00
_cell_formula_units_Z 4
_cell_length_a 8.831(3)
_cell_length_b 22.700(7)
_cell_length_c 16.076(5)
_cell_measurement_reflns_used 930
_cell_measurement_temperature 293(2)
_cell_measurement_theta_max 29.996
_cell_measurement_theta_min 2.975
_cell_volume 3221.6(18)
_computing_cell_refinement 'Bruker SMART'
_computing_data_collection 'Bruker SMART'
_computing_data_reduction 'Bruker SHELXTL'
_computing_molecular_graphics 'Bruker SHELXTL'
_computing_publication_material 'Bruker SHELXTL'
_computing_structure_refinement 'SHELXL-97 (Sheldrick, 1997)'
_computing_structure_solution 'SHELXS-97 (Sheldrick, 1990)'
_diffrn_ambient_temperature 293(2)
_diffrn_measured_fraction_theta_full 0.991
_diffrn_measured_fraction_theta_max 0.991
_diffrn_measurement_device_type 'CCD area detector'
_diffrn_measurement_method 'phi and omega scans'
_diffrn_radiation_monochromator graphite
_diffrn_radiation_source 'fine-focus sealed tube'
_diffrn_radiation_type MoK\a
_diffrn_radiation_wavelength 0.71073
_diffrn_reflns_av_R_equivalents 0.0416
_diffrn_reflns_av_sigmaI/netI 0.0547
_diffrn_reflns_limit_h_max 10
_diffrn_reflns_limit_h_min -10
_diffrn_reflns_limit_k_max 27
_diffrn_reflns_limit_k_min -27
_diffrn_reflns_limit_l_max 15
_diffrn_reflns_limit_l_min -19
_diffrn_reflns_number 14439
_diffrn_reflns_theta_full 26.01
_diffrn_reflns_theta_max 26.01
_diffrn_reflns_theta_min 1.55
_exptl_absorpt_coefficient_mu 1.733
_exptl_absorpt_correction_T_max 0.8738
_exptl_absorpt_correction_T_min 0.7811
_exptl_absorpt_correction_type multi-scan
_exptl_absorpt_process_details sadabs
_exptl_crystal_colour yellow
_exptl_crystal_density_diffrn 1.172
_exptl_crystal_description block
_exptl_crystal_F_000 1208
_exptl_crystal_size_max 0.15
_exptl_crystal_size_mid 0.12
_exptl_crystal_size_min 0.08
_refine_diff_density_max 1.390
_refine_diff_density_min -1.000
_refine_diff_density_rms 0.111
_refine_ls_extinction_method none
_refine_ls_goodness_of_fit_ref 0.939
_refine_ls_hydrogen_treatment constr
_refine_ls_matrix_type full
_refine_ls_number_parameters 316
_refine_ls_number_reflns 6268
_refine_ls_number_restraints 0
_refine_ls_restrained_S_all 0.939
_refine_ls_R_factor_all 0.0825
_refine_ls_R_factor_gt 0.0596
_refine_ls_shift/su_max 0.001
_refine_ls_shift/su_mean 0.000
_refine_ls_structure_factor_coef Fsqd
_refine_ls_weighting_details 'calc w=1/[\s^2^(Fo^2^)+(0.1379P)^2^+0.0000P] where P=(Fo^2^+2Fc^2^)/3'
_refine_ls_weighting_scheme calc
_refine_ls_wR_factor_gt 0.1724
_refine_ls_wR_factor_ref 0.1875
_reflns_number_gt 4363
_reflns_number_total 6268
_reflns_threshold_expression >2sigma(I)
_cod_data_source_file ic200748z_si_002_3.cif
_cod_data_source_block a00517b
_cod_original_cell_volume 3221.5(17)
_cod_database_code 4325919

loop_
_symmetry_equiv_pos_as_xyz
'x, y, z'
'-x, y+1/2, -z+1/2'
'-x, -y, -z'
'x, -y-1/2, z-1/2'

loop_
_atom_site_label
_atom_site_type_symbol
_atom_site_fract_x
_atom_site_fract_y
_atom_site_fract_z
_atom_site_U_iso_or_equiv
_atom_site_adp_type
_atom_site_occupancy
_atom_site_symmetry_multiplicity
_atom_site_calc_flag
_atom_site_refinement_flags
Sr1 Sr 0.17509(4) 0.589135(17) 0.83198(2) 0.03957(17) Uani 1 1 d .
Si1 Si -0.04688(18) 0.64014(7) 0.72066(9) 0.0596(4) Uani 1 1 d .
N1 N -0.0550(5) 0.6106(2) 0.8188(3) 0.0611(11) Uani 1 1 d .
N2 N 0.1433(5) 0.6260(2) 0.7128(3) 0.0631(11) Uani 1 1 d .
C1 C -0.1683(6) 0.6154(2) 0.8790(3) 0.0591(12) Uani 1 1 d .
C2 C -0.2830(7) 0.5732(3) 0.8832(4) 0.0698(15) Uani 1 1 d .
C3 C -0.4010(8) 0.5802(3) 0.9393(5) 0.0806(18) Uani 1 1 d .
H3A H -0.4790 0.5527 0.9399 0.097 Uiso 1 1 calc R
C4 C -0.4034(8) 0.6270(4) 0.9932(4) 0.090(2) Uani 1 1 d .
H4A H -0.4821 0.6311 1.0301 0.108 Uiso 1 1 calc R
C5 C -0.2865(8) 0.6683(3) 0.9921(4) 0.0790(17) Uani 1 1 d .
H5A H -0.2878 0.6999 1.0289 0.095 Uiso 1 1 calc R
C6 C -0.1654(7) 0.6630(3) 0.9360(4) 0.0680(15) Uani 1 1 d .
C7 C -0.2824(8) 0.5179(3) 0.8297(5) 0.095(2) Uani 1 1 d .
H7A H -0.1955 0.5215 0.7933 0.113 Uiso 1 1 calc R
C8 C -0.2575(15) 0.4634(4) 0.8799(8) 0.172(6) Uani 1 1 d .
H8A H -0.1674 0.4678 0.9140 0.259 Uiso 1 1 calc R
H8B H -0.2462 0.4304 0.8433 0.259 Uiso 1 1 calc R
H8C H -0.3427 0.4571 0.9146 0.259 Uiso 1 1 calc R
C9 C -0.4226(12) 0.5132(5) 0.7727(8) 0.171(5) Uani 1 1 d .
H9A H -0.4165 0.4780 0.7398 0.257 Uiso 1 1 calc R
H9B H -0.4279 0.5469 0.7366 0.257 Uiso 1 1 calc R
H9C H -0.5115 0.5117 0.8057 0.257 Uiso 1 1 calc R
C10 C -0.0423(9) 0.7070(3) 0.9402(4) 0.0835(19) Uani 1 1 d .
H10A H 0.0123 0.7039 0.8881 0.100 Uiso 1 1 calc R
C11 C 0.0703(11) 0.6921(4) 1.0105(5) 0.121(3) Uani 1 1 d .
H11A H 0.1036 0.6521 1.0047 0.182 Uiso 1 1 calc R
H11B H 0.0225 0.6968 1.0630 0.182 Uiso 1 1 calc R
H11C H 0.1559 0.7181 1.0080 0.182 Uiso 1 1 calc R
C12 C -0.1002(13) 0.7702(3) 0.9461(6) 0.126(3) Uani 1 1 d .
H12A H -0.1693 0.7780 0.9004 0.189 Uiso 1 1 calc R
H12B H -0.0162 0.7970 0.9441 0.189 Uiso 1 1 calc R
H12C H -0.1514 0.7753 0.9976 0.189 Uiso 1 1 calc R
C13 C -0.1704(8) 0.6025(4) 0.6426(5) 0.092(2) Uani 1 1 d .
H13A H -0.2338 0.6310 0.6146 0.138 Uiso 1 1 calc R
H13B H -0.2326 0.5741 0.6699 0.138 Uiso 1 1 calc R
H13C H -0.1089 0.5829 0.6027 0.138 Uiso 1 1 calc R
C14 C -0.0998(8) 0.7173(3) 0.7130(4) 0.089(2) Uani 1 1 d .
H14A H -0.1770 0.7220 0.6704 0.134 Uiso 1 1 calc R
H14B H -0.0127 0.7403 0.6992 0.134 Uiso 1 1 calc R
H14C H -0.1378 0.7303 0.7653 0.134 Uiso 1 1 calc R
C15 C 0.2523(7) 0.6509(2) 0.6575(3) 0.0639(14) Uani 1 1 d .
C16 C 0.3314(7) 0.7030(3) 0.6803(4) 0.0722(16) Uani 1 1 d .
C17 C 0.4344(9) 0.7259(3) 0.6260(5) 0.096(2) Uani 1 1 d .
H17A H 0.4851 0.7605 0.6402 0.115 Uiso 1 1 calc R
C18 C 0.4645(9) 0.6993(4) 0.5518(5) 0.115(3) Uani 1 1 d .
H18A H 0.5384 0.7141 0.5173 0.138 Uiso 1 1 calc R
C19 C 0.3828(9) 0.6501(4) 0.5296(5) 0.098(2) Uani 1 1 d .
H19A H 0.3966 0.6337 0.4773 0.117 Uiso 1 1 calc R
C20 C 0.2802(7) 0.6241(3) 0.5821(4) 0.0731(16) Uani 1 1 d .
C21 C 0.2036(8) 0.5678(3) 0.5548(4) 0.0803(18) Uani 1 1 d .
H21A H 0.1215 0.5598 0.5931 0.096 Uiso 1 1 calc R
C22 C 0.1358(14) 0.5702(4) 0.4671(6) 0.135(4) Uani 1 1 d .
H22A H 0.0647 0.6021 0.4629 0.202 Uiso 1 1 calc R
H22B H 0.0848 0.5337 0.4548 0.202 Uiso 1 1 calc R
H22C H 0.2150 0.5761 0.4282 0.202 Uiso 1 1 calc R
C23 C 0.3167(13) 0.5155(4) 0.5600(8) 0.158(5) Uani 1 1 d .
H23A H 0.3616 0.5137 0.6150 0.237 Uiso 1 1 calc R
H23B H 0.3946 0.5212 0.5202 0.237 Uiso 1 1 calc R
H23C H 0.2639 0.4794 0.5481 0.237 Uiso 1 1 calc R
C24 C 0.3103(9) 0.7335(3) 0.7626(4) 0.0849(19) Uani 1 1 d .
H24A H 0.2210 0.7164 0.7884 0.102 Uiso 1 1 calc R
C25 C 0.4507(11) 0.7223(5) 0.8226(5) 0.131(3) Uani 1 1 d .
H25A H 0.4669 0.6807 0.8284 0.196 Uiso 1 1 calc R
H25B H 0.4320 0.7392 0.8761 0.196 Uiso 1 1 calc R
H25C H 0.5390 0.7402 0.7998 0.196 Uiso 1 1 calc R
C26 C 0.2841(13) 0.7991(4) 0.7541(7) 0.136(3) Uani 1 1 d .
H26A H 0.1979 0.8060 0.7178 0.205 Uiso 1 1 calc R
H26B H 0.3720 0.8172 0.7312 0.205 Uiso 1 1 calc R
H26C H 0.2657 0.8157 0.8078 0.205 Uiso 1 1 calc R
O1 O 0.1290(7) 0.4827(2) 0.7988(3) 0.1023(16) Uani 1 1 d .
C27 C 0.1895(10) 0.4382(4) 0.8530(5) 0.104(3) Uani 1 1 d .
H27A H 0.1161 0.4274 0.8942 0.125 Uiso 1 1 calc R
H27B H 0.2805 0.4523 0.8816 0.125 Uiso 1 1 calc R
C28 C 0.2243(17) 0.3878(4) 0.8010(8) 0.165(5) Uani 1 1 d .
H28A H 0.1898 0.3517 0.8269 0.198 Uiso 1 1 calc R
H28B H 0.3327 0.3850 0.7938 0.198 Uiso 1 1 calc R
C29 C 0.1444(18) 0.3966(5) 0.7184(7) 0.172(6) Uani 1 1 d .
H29A H 0.2162 0.3969 0.6737 0.206 Uiso 1 1 calc R
H29B H 0.0710 0.3655 0.7078 0.206 Uiso 1 1 calc R
C30 C 0.0679(11) 0.4546(3) 0.7252(5) 0.110(3) Uani 1 1 d .
H30A H 0.0870 0.4785 0.6765 0.132 Uiso 1 1 calc R
H30B H -0.0406 0.4493 0.7295 0.132 Uiso 1 1 calc R

loop_
_atom_site_aniso_label
_atom_site_aniso_U_11
_atom_site_aniso_U_22
_atom_site_aniso_U_33
_atom_site_aniso_U_23
_atom_site_aniso_U_13
_atom_site_aniso_U_12
Sr1 0.0395(2) 0.0428(2) 0.0364(2) 0.00215(16) -0.00031(15) 0.00210(17)
Si1 0.0609(9) 0.0632(9) 0.0548(8) 0.0028(7) 0.0040(7) 0.0027(7)
N1 0.065(3) 0.060(2) 0.059(3) 0.000(2) 0.008(2) -0.001(2)
N2 0.068(3) 0.065(3) 0.056(3) 0.001(2) 0.010(2) -0.001(2)
C1 0.060(3) 0.064(3) 0.054(3) 0.002(2) 0.009(2) 0.007(3)
C2 0.065(4) 0.072(4) 0.073(4) 0.008(3) 0.013(3) -0.005(3)
C3 0.061(4) 0.093(5) 0.088(5) 0.004(4) 0.012(3) 0.000(3)
C4 0.075(4) 0.121(6) 0.077(4) 0.011(4) 0.025(3) 0.018(4)
C5 0.090(5) 0.080(4) 0.067(4) 0.007(3) 0.018(3) 0.015(4)
C6 0.078(4) 0.070(3) 0.057(3) 0.010(3) 0.013(3) 0.009(3)
C7 0.075(4) 0.080(4) 0.131(7) -0.023(4) 0.028(4) -0.019(4)
C8 0.225(13) 0.075(6) 0.222(13) 0.017(7) 0.104(11) -0.008(7)
C9 0.102(8) 0.214(12) 0.197(12) -0.105(10) 0.001(7) -0.047(8)
C10 0.106(5) 0.079(4) 0.066(4) -0.015(3) 0.015(4) -0.020(4)
C11 0.125(7) 0.135(8) 0.104(6) -0.019(5) -0.003(5) -0.028(6)
C12 0.185(10) 0.069(5) 0.126(7) -0.011(5) 0.040(7) -0.003(5)
C13 0.085(5) 0.109(6) 0.081(4) 0.004(4) -0.014(4) 0.002(4)
C14 0.091(5) 0.096(5) 0.080(4) 0.024(4) 0.000(4) 0.021(4)
C15 0.064(3) 0.068(3) 0.061(3) 0.007(3) 0.010(3) 0.003(3)
C16 0.066(4) 0.079(4) 0.072(4) 0.006(3) 0.005(3) -0.008(3)
C17 0.097(5) 0.107(6) 0.084(5) 0.007(4) 0.004(4) -0.041(4)
C18 0.099(6) 0.166(8) 0.080(5) 0.004(5) 0.025(4) -0.053(6)
C19 0.093(5) 0.125(6) 0.076(4) -0.010(4) 0.030(4) -0.013(5)
C20 0.070(4) 0.096(5) 0.054(3) 0.001(3) 0.011(3) -0.004(3)
C21 0.091(5) 0.078(4) 0.072(4) -0.009(3) 0.013(3) 0.007(3)
C22 0.206(12) 0.109(6) 0.088(6) -0.008(5) -0.029(6) -0.035(7)
C23 0.140(9) 0.107(7) 0.230(13) 0.013(8) 0.044(9) 0.048(6)
C24 0.090(5) 0.079(4) 0.085(4) -0.007(3) -0.006(4) -0.016(4)
C25 0.127(7) 0.165(9) 0.098(6) -0.021(6) -0.027(5) 0.001(6)
C26 0.158(9) 0.088(6) 0.162(9) -0.014(6) -0.001(7) -0.008(6)
O1 0.130(4) 0.077(3) 0.099(4) 0.007(3) -0.024(3) 0.015(3)
C27 0.138(7) 0.078(5) 0.096(5) 0.016(4) -0.008(5) 0.018(5)
C28 0.268(15) 0.078(6) 0.146(9) -0.011(6) -0.053(10) 0.026(8)
C29 0.277(17) 0.116(8) 0.120(9) -0.014(7) -0.023(10) 0.035(9)
C30 0.151(8) 0.087(5) 0.091(5) -0.003(4) -0.017(5) 0.015(5)

loop_
_atom_type_symbol
_atom_type_description
_atom_type_scat_dispersion_real
_atom_type_scat_dispersion_imag
_atom_type_scat_source
C C 0.0033 0.0016 'International Tables Vol C Tables 4.2.6.8 and 6.1.1.4'
H H 0.0000 0.0000 'International Tables Vol C Tables 4.2.6.8 and 6.1.1.4'
N N 0.0061 0.0033 'International Tables Vol C Tables 4.2.6.8 and 6.1.1.4'
Sr Sr -1.5307 3.2498 'International Tables Vol C Tables 4.2.6.8 and 6.1.1.4'
O O 0.0106 0.0060 'International Tables Vol C Tables 4.2.6.8 and 6.1.1.4'
Si Si 0.0817 0.0704 'International Tables Vol C Tables 4.2.6.8 and 6.1.1.4'

loop_
_geom_angle_atom_site_label_1
_geom_angle_atom_site_label_2
_geom_angle_atom_site_label_3
_geom_angle
N1 Sr1 N2 73.08(18)
N1 Sr1 O1 92.89(18)
N2 Sr1 O1 99.93(17)
N1 Sr1 Si1 36.55(12)
N2 Sr1 Si1 36.55(13)
O1 Sr1 Si1 98.74(12)
N2 Si1 N1 93.3(2)
N2 Si1 C14 115.2(3)
N1 Si1 C14 115.0(3)
N2 Si1 C13 115.1(3)
N1 Si1 C13 113.9(3)
C14 Si1 C13 104.6(4)
N2 Si1 Sr1 46.82(15)
N1 Si1 Sr1 46.55(16)
C14 Si1 Sr1 127.1(2)
C13 Si1 Sr1 128.3(3)
C1 N1 Si1 130.1(4)
C1 N1 Sr1 130.6(4)
Si1 N1 Sr1 96.9(2)
C15 N2 Si1 129.9(4)
C15 N2 Sr1 129.9(4)
Si1 N2 Sr1 96.6(2)
C2 C1 C6 119.6(5)
C2 C1 N1 120.4(5)
C6 C1 N1 120.1(5)
C1 C2 C3 120.2(6)
C1 C2 C7 121.7(5)
C3 C2 C7 118.1(6)
C4 C3 C2 121.2(7)
C4 C3 H3A 119.4
C2 C3 H3A 119.4
C3 C4 C5 119.3(6)
C3 C4 H4A 120.3
C5 C4 H4A 120.3
C4 C5 C6 121.3(6)
C4 C5 H5A 119.3
C6 C5 H5A 119.3
C1 C6 C5 118.2(6)
C1 C6 C10 123.1(5)
C5 C6 C10 118.6(6)
C8 C7 C9 111.9(9)
C8 C7 C2 112.4(8)
C9 C7 C2 112.6(7)
C8 C7 H7A 106.5
C9 C7 H7A 106.5
C2 C7 H7A 106.5
C7 C8 H8A 109.5
C7 C8 H8B 109.5
H8A C8 H8B 109.5
C7 C8 H8C 109.5
H8A C8 H8C 109.5
H8B C8 H8C 109.5
C7 C9 H9A 109.5
C7 C9 H9B 109.5
H9A C9 H9B 109.5
C7 C9 H9C 109.5
H9A C9 H9C 109.5
H9B C9 H9C 109.5
C6 C10 C11 110.6(6)
C6 C10 C12 113.0(7)
C11 C10 C12 112.0(7)
C6 C10 H10A 107.0
C11 C10 H10A 107.0
C12 C10 H10A 107.0
C10 C11 H11A 109.5
C10 C11 H11B 109.5
H11A C11 H11B 109.5
C10 C11 H11C 109.5
H11A C11 H11C 109.5
H11B C11 H11C 109.5
C10 C12 H12A 109.5
C10 C12 H12B 109.5
H12A C12 H12B 109.5
C10 C12 H12C 109.5
H12A C12 H12C 109.5
H12B C12 H12C 109.5
Si1 C13 H13A 109.5
Si1 C13 H13B 109.5
H13A C13 H13B 109.5
Si1 C13 H13C 109.5
H13A C13 H13C 109.5
H13B C13 H13C 109.5
Si1 C14 H14A 109.5
Si1 C14 H14B 109.5
H14A C14 H14B 109.5
Si1 C14 H14C 109.5
H14A C14 H14C 109.5
H14B C14 H14C 109.5
C20 C15 C16 119.7(5)
C20 C15 N2 120.3(5)
C16 C15 N2 120.0(5)
C17 C16 C15 118.7(6)
C17 C16 C24 118.7(6)
C15 C16 C24 122.6(6)
C18 C17 C16 122.0(7)
C18 C17 H17A 119.0
C16 C17 H17A 119.0
C19 C18 C17 118.3(7)
C19 C18 H18A 120.9
C17 C18 H18A 120.9
C18 C19 C20 122.4(7)
C18 C19 H19A 118.8
C20 C19 H19A 118.8
C15 C20 C19 118.7(6)
C15 C20 C21 122.6(6)
C19 C20 C21 118.7(6)
C20 C21 C22 113.9(6)
C20 C21 C23 110.4(7)
C22 C21 C23 108.4(8)
C20 C21 H21A 108.0
C22 C21 H21A 108.0
C23 C21 H21A 108.0
C21 C22 H22A 109.5
C21 C22 H22B 109.5
H22A C22 H22B 109.5
C21 C22 H22C 109.5
H22A C22 H22C 109.5
H22B C22 H22C 109.5
C21 C23 H23A 109.5
C21 C23 H23B 109.5
H23A C23 H23B 109.5
C21 C23 H23C 109.5
H23A C23 H23C 109.5
H23B C23 H23C 109.5
C16 C24 C26 113.2(7)
C16 C24 C25 110.5(6)
C26 C24 C25 109.4(7)
C16 C24 H24A 107.9
C26 C24 H24A 107.9
C25 C24 H24A 107.9
C24 C25 H25A 109.5
C24 C25 H25B 109.5
H25A C25 H25B 109.5
C24 C25 H25C 109.5
H25A C25 H25C 109.5
H25B C25 H25C 109.5
C24 C26 H26A 109.5
C24 C26 H26B 109.5
H26A C26 H26B 109.5
C24 C26 H26C 109.5
H26A C26 H26C 109.5
H26B C26 H26C 109.5
C27 O1 C30 108.4(6)
C27 O1 Sr1 119.7(5)
C30 O1 Sr1 131.2(4)
O1 C27 C28 106.7(8)
O1 C27 H27A 110.4
C28 C27 H27A 110.4
O1 C27 H27B 110.4
C28 C27 H27B 110.4
H27A C27 H27B 108.6
C27 C28 C29 107.6(9)
C27 C28 H28A 110.2
C29 C28 H28A 110.2
C27 C28 H28B 110.2
C29 C28 H28B 110.2
H28A C28 H28B 108.5
C30 C29 C28 104.9(9)
C30 C29 H29A 110.8
C28 C29 H29A 110.8
C30 C29 H29B 110.8
C28 C29 H29B 110.8
H29A C29 H29B 108.8
O1 C30 C29 107.0(7)
O1 C30 H30A 110.3
C29 C30 H30A 110.3
O1 C30 H30B 110.3
C29 C30 H30B 110.3
H30A C30 H30B 108.6

loop_
_geom_bond_atom_site_label_1
_geom_bond_atom_site_label_2
_geom_bond_distance
Sr1 N1 2.095(5)
Sr1 N2 2.103(4)
Sr1 O1 2.506(5)
Sr1 Si1 2.8648(17)
Si1 N2 1.718(5)
Si1 N1 1.718(5)
Si1 C14 1.816(7)
Si1 C13 1.851(7)
N1 C1 1.413(7)
N2 C15 1.442(7)
C1 C2 1.398(8)
C1 C6 1.416(8)
C2 C3 1.405(9)
C2 C7 1.521(9)
C3 C4 1.369(10)
C3 H3A 0.9300
C4 C5 1.395(10)
C4 H4A 0.9300
C5 C6 1.421(8)
C5 H5A 0.9300
C6 C10 1.475(9)
C7 C8 1.490(12)
C7 C9 1.525(12)
C7 H7A 0.9800
C8 H8A 0.9600
C8 H8B 0.9600
C8 H8C 0.9600
C9 H9A 0.9600
C9 H9B 0.9600
C9 H9C 0.9600
C10 C11 1.523(11)
C10 C12 1.527(10)
C10 H10A 0.9800
C11 H11A 0.9600
C11 H11B 0.9600
C11 H11C 0.9600
C12 H12A 0.9600
C12 H12B 0.9600
C12 H12C 0.9600
C13 H13A 0.9600
C13 H13B 0.9600
C13 H13C 0.9600
C14 H14A 0.9600
C14 H14B 0.9600
C14 H14C 0.9600
C15 C20 1.383(8)
C15 C16 1.417(8)
C16 C17 1.379(9)
C16 C24 1.511(9)
C17 C18 1.369(10)
C17 H17A 0.9300
C18 C19 1.371(11)
C18 H18A 0.9300
C19 C20 1.386(9)
C19 H19A 0.9300
C20 C21 1.506(9)
C21 C22 1.518(10)
C21 C23 1.552(10)
C21 H21A 0.9800
C22 H22A 0.9600
C22 H22B 0.9600
C22 H22C 0.9600
C23 H23A 0.9600
C23 H23B 0.9600
C23 H23C 0.9600
C24 C26 1.512(10)
C24 C25 1.572(10)
C24 H24A 0.9800
C25 H25A 0.9600
C25 H25B 0.9600
C25 H25C 0.9600
C26 H26A 0.9600
C26 H26B 0.9600
C26 H26C 0.9600
O1 C27 1.429(8)
O1 C30 1.437(9)
C27 C28 1.453(14)
C27 H27A 0.9700
C27 H27B 0.9700
C28 C29 1.502(14)
C28 H28A 0.9700
C28 H28B 0.9700
C29 C30 1.485(12)
C29 H29A 0.9700
C29 H29B 0.9700
C30 H30A 0.9700
C30 H30B 0.9700
